data_1520912
loop_
_publ_author_name
'Brinks, H.W.'
'Fjellvag, H.'
'Hauback, B.C.'
'Kjekshus, A.'

_publ_section_title
;
 Structure and magnetism of Pr1-x Srx Fe O3-d
;
_journal_name_full 'Journal of Solid State Chemistry'
_journal_page_first 233
_journal_page_last 249
_journal_volume 150
_journal_year 2000
_chemical_formula_sum 'Fe O3 Pr0.8 Sr0.2'
_chemical_name_systematic '(Pr0.8 Sr0.2) Fe O3'
_space_group_IT_number 62
_symmetry_space_group_name_Hall '-P 2ac 2n'
_symmetry_space_group_name_H-M 'P n m a'
_cell_angle_alpha 90
_cell_angle_beta 90
_cell_angle_gamma 90
_cell_formula_units_Z 4
_cell_length_a 5.5192
_cell_length_b 7.7557
_cell_length_c 5.4858
_cell_volume 234.821
_citation_journal_id_ASTM JSSCBI
_cod_data_source_file Brinks_JSSCBI_2000_1785.cif
_cod_data_source_block Fe1O3Pr0.8Sr0.2
_cod_original_cell_volume 234.8211
_cod_original_formula_sum 'Fe1 O3 Pr0.8 Sr0.2'
_cod_database_code 1520912

loop_
_symmetry_equiv_pos_as_xyz
x,y,z
-x+1/2,-y,z+1/2
x+1/2,-y+1/2,-z+1/2
-x,y+1/2,-z
-x,-y,-z
x-1/2,y,-z-1/2
-x-1/2,y-1/2,z-1/2
x,-y-1/2,z

loop_
_atom_site_label
_atom_site_type_symbol
_atom_site_fract_x
_atom_site_fract_y
_atom_site_fract_z
_atom_site_occupancy
_atom_site_U_iso_or_equiv
Pr1 Pr+3 0.4731 0.25 -0.0036 0.8 0.0
Fe1 Fe+3 0 0 0 1 0.0
O2 O-2 0.287 -0.0433 0.2127 1 0.0
Sr1 Sr+2 0.4731 0.25 -0.0036 0.2 0.0
O1 O-2 0.0134 0.25 0.064 1 0.0
